data_4348163
loop_
_publ_author_name
'Assi, Hala'
'Pardo P\'erez, Laura C'
'Mouchaham, Georges'
'Ragon, Florence'
'Nasalevich, Maxim'
'Guillou, Nathalie'
'Martineau, Charlotte'
'Chevreau, Hubert'
'Kapteijn, Freek'
'Gascon, Jorge'
'Fertey, Pierre'
'Elkaim, Erik'
'Serre, Christian'
'Devic, Thomas'

_publ_section_title
;
 Investigating the Case of Titanium(IV) Carboxyphenolate Photoactive
 Coordination Polymers.
;
_journal_issue 15
_journal_name_full 'Inorganic chemistry'
_journal_page_first 7192
_journal_page_last 7199
_journal_paper_doi 10.1021/acs.inorgchem.6b01060
_journal_volume 55
_journal_year 2016
_chemical_formula_moiety Ti4C88H210N8O32
_chemical_formula_sum 'C88 H120 N8 O32 Ti4'
_chemical_formula_weight 1993.52
_chemical_name_common Ti(DOBDC)(cat)(DEAH)2
_space_group_IT_number 60
_space_group_name_Hall '-P 2n 2ab'
_space_group_name_H-M_alt 'P b c n'
_symmetry_cell_setting orthorhombic
_symmetry_space_group_name_H-M 'P b c n'
_atom_sites_solution_hydrogens geom
_atom_sites_solution_primary direct
_atom_sites_solution_secondary difmap
_audit_creation_method SHELXL-97
_cell_angle_alpha 90.00
_cell_angle_beta 90.00
_cell_angle_gamma 90.00
_cell_formula_units_Z 1
_cell_length_a 13.3677(8)
_cell_length_b 16.8635(12)
_cell_length_c 10.7622(6)
_cell_measurement_reflns_used 10636
_cell_measurement_temperature 150(2)
_cell_measurement_theta_max 17.66
_cell_measurement_theta_min 2.88
_cell_volume 2426.1(3)
_computing_cell_refinement 'CrysAlis (Oxford Diffraction, 2006)'
_computing_data_collection 'CrysAlis (Oxford Diffraction, 2006)'
_computing_data_reduction 'CrysAlis (Oxford Diffraction, 2006)'
_computing_structure_refinement 'SHELXL-97 (Sheldrick, 2008)'
_computing_structure_solution 'SHELXS-97 (Sheldrick, 1997)'
_diffrn_ambient_temperature 150(2)
_diffrn_detector 'CCD plate'
_diffrn_detector_area_resol_mean 10.2930
_diffrn_detector_type Atlas
_diffrn_measured_fraction_theta_full 0.992
_diffrn_measured_fraction_theta_max 0.992
_diffrn_measurement_device 'four-circle diffractometer'
_diffrn_measurement_device_type 'Xcalibur, Atlas'
_diffrn_measurement_method 'phi and omega scans'
_diffrn_radiation_monochromator synchrotron
_diffrn_radiation_probe x-ray
_diffrn_radiation_type synchrotron
_diffrn_radiation_wavelength 0.66762
_diffrn_reflns_av_R_equivalents 0.1139
_diffrn_reflns_av_sigmaI/netI 0.0298
_diffrn_reflns_limit_h_max 12
_diffrn_reflns_limit_h_min -12
_diffrn_reflns_limit_k_max 15
_diffrn_reflns_limit_k_min -15
_diffrn_reflns_limit_l_max 9
_diffrn_reflns_limit_l_min -9
_diffrn_reflns_number 29561
_diffrn_reflns_theta_full 17.66
_diffrn_reflns_theta_max 17.66
_diffrn_reflns_theta_min 2.88
_diffrn_source synchrotron
_exptl_absorpt_coefficient_mu 0.401
_exptl_absorpt_correction_T_max 0.9960
_exptl_absorpt_correction_T_min 0.9802
_exptl_absorpt_correction_type multi-scan
_exptl_crystal_colour orange
_exptl_crystal_density_diffrn 1.364
_exptl_crystal_density_method 'not measured'
_exptl_crystal_description prism
_exptl_crystal_F_000 1048
_exptl_crystal_size_max 0.05
_exptl_crystal_size_mid 0.02
_exptl_crystal_size_min 0.01
_refine_diff_density_max 0.303
_refine_diff_density_min -0.311
_refine_diff_density_rms 0.058
_refine_ls_extinction_method none
_refine_ls_goodness_of_fit_ref 1.058
_refine_ls_hydrogen_treatment constr
_refine_ls_matrix_type full
_refine_ls_number_parameters 152
_refine_ls_number_reflns 949
_refine_ls_number_restraints 0
_refine_ls_restrained_S_all 1.058
_refine_ls_R_factor_all 0.0812
_refine_ls_R_factor_gt 0.0676
_refine_ls_shift/su_max 0.000
_refine_ls_shift/su_mean 0.000
_refine_ls_structure_factor_coef Fsqd
_refine_ls_weighting_details 'calc w=1/[\s^2^(Fo^2^)+(0.1384P)^2^+2.7934P] where P=(Fo^2^+2Fc^2^)/3'
_refine_ls_weighting_scheme calc
_refine_ls_wR_factor_gt 0.1836
_refine_ls_wR_factor_ref 0.1987
_reflns_number_gt 772
_reflns_number_total 949
_reflns_threshold_expression >2\s(I)
_cod_data_source_file ic6b01060_si_004.cif
_cod_data_source_block mg43
_cod_original_sg_symbol_H-M Pbcn
_cod_database_code 4348163

loop_
_symmetry_equiv_pos_as_xyz
'x, y, z'
'-x+1/2, -y+1/2, z+1/2'
'-x, y, -z+1/2'
'x+1/2, -y+1/2, -z'
'-x, -y, -z'
'x-1/2, y-1/2, -z-1/2'
'x, -y, z-1/2'
'-x-1/2, y-1/2, z'

loop_
_atom_site_label
_atom_site_type_symbol
_atom_site_fract_x
_atom_site_fract_y
_atom_site_fract_z
_atom_site_U_iso_or_equiv
_atom_site_adp_type
_atom_site_occupancy
_atom_site_symmetry_multiplicity
_atom_site_calc_flag
_atom_site_refinement_flags
Ti1 Ti 0.5000 0.30538(10) 0.2500 0.0665(10) Uani 1 2 d S
C1 C 0.5894(5) 0.5075(5) 0.0632(7) 0.069(2) Uani 1 1 d .
H1 H 0.6493 0.5131 0.1062 0.083 Uiso 1 1 calc R
C2 C 0.5342(6) 0.4386(5) 0.0768(6) 0.062(2) Uani 1 1 d .
C3 C 0.4439(6) 0.4305(4) 0.0154(7) 0.067(2) Uani 1 1 d .
C4 C 0.3781(7) 0.3588(5) 0.0300(9) 0.074(2) Uani 1 1 d .
O1 O 0.5720(3) 0.3798(3) 0.1495(5) 0.0809(16) Uani 1 1 d .
O2 O 0.3953(4) 0.3108(3) 0.1201(5) 0.0717(16) Uani 1 1 d .
O3 O 0.3075(5) 0.3476(3) -0.0454(6) 0.0967(19) Uani 1 1 d .
C5 C 0.5391(6) 0.1471(5) 0.2085(6) 0.078(2) Uani 1 1 d .
C6 C 0.5809(8) 0.0775(6) 0.1658(10) 0.134(4) Uani 1 1 d .
H6 H 0.6348 0.0773 0.1113 0.160 Uiso 1 1 calc R
C7 C 0.5373(11) 0.0071(7) 0.2092(13) 0.229(9) Uani 1 1 d .
H7 H 0.5613 -0.0411 0.1799 0.275 Uiso 1 1 calc R
O4 O 0.5718(3) 0.2184(3) 0.1752(4) 0.0694(15) Uani 1 1 d .
C8 C 0.1439(11) 0.2992(8) 0.2059(14) 0.183(6) Uani 1 1 d .
H8A H 0.1875 0.2672 0.2560 0.275 Uiso 1 1 calc R
H8B H 0.0904 0.3194 0.2564 0.275 Uiso 1 1 calc R
H8C H 0.1809 0.3427 0.1714 0.275 Uiso 1 1 calc R
C9 C 0.1068(10) 0.2561(8) 0.1158(11) 0.143(4) Uani 1 1 d .
H9A H 0.0638 0.2887 0.0642 0.172 Uiso 1 1 calc R
H9B H 0.0665 0.2137 0.1506 0.172 Uiso 1 1 calc R
N1 N 0.1912(5) 0.2202(4) 0.0355(6) 0.094(2) Uani 1 1 d .
H1A H 0.1651 0.2024 -0.0364 0.113 Uiso 1 1 calc R
H1B H 0.2360 0.2583 0.0172 0.113 Uiso 1 1 calc R
C10 C 0.2419(8) 0.1552(6) 0.0985(10) 0.127(4) Uani 1 1 d .
H10A H 0.1935 0.1161 0.1260 0.152 Uiso 1 1 calc R
H10B H 0.2777 0.1749 0.1706 0.152 Uiso 1 1 calc R
C11 C 0.3144(8) 0.1181(6) 0.0074(10) 0.138(4) Uani 1 1 d .
H11A H 0.2852 0.1179 -0.0741 0.207 Uiso 1 1 calc R
H11B H 0.3287 0.0646 0.0324 0.207 Uiso 1 1 calc R
H11C H 0.3753 0.1483 0.0061 0.207 Uiso 1 1 calc R

loop_
_atom_site_aniso_label
_atom_site_aniso_U_11
_atom_site_aniso_U_22
_atom_site_aniso_U_33
_atom_site_aniso_U_23
_atom_site_aniso_U_13
_atom_site_aniso_U_12
Ti1 0.0718(15) 0.0468(15) 0.0810(15) 0.000 0.0061(10) 0.000
C1 0.059(5) 0.063(5) 0.086(5) 0.005(5) -0.003(4) -0.002(5)
C2 0.064(6) 0.046(6) 0.076(5) 0.006(4) 0.008(5) 0.002(5)
C3 0.058(5) 0.060(6) 0.084(5) 0.001(5) -0.002(4) -0.006(4)
C4 0.072(6) 0.045(6) 0.104(7) -0.004(5) 0.006(6) -0.007(5)
O1 0.077(3) 0.061(3) 0.105(4) 0.019(3) -0.001(3) 0.000(3)
O2 0.080(4) 0.049(3) 0.087(3) 0.006(3) -0.003(3) -0.005(3)
O3 0.093(4) 0.076(4) 0.122(4) 0.021(3) -0.029(4) -0.033(3)
C5 0.107(7) 0.036(5) 0.090(6) -0.005(4) 0.019(5) 0.004(5)
C6 0.182(11) 0.052(7) 0.168(9) 0.012(6) 0.075(8) 0.002(7)
C7 0.33(2) 0.063(7) 0.289(18) 0.006(9) 0.211(16) 0.027(10)
O4 0.079(3) 0.043(3) 0.086(3) -0.003(2) 0.008(3) 0.001(3)
C8 0.177(14) 0.167(13) 0.206(15) -0.041(11) 0.033(12) 0.009(10)
C9 0.158(11) 0.166(12) 0.107(8) -0.041(8) 0.004(8) -0.014(9)
N1 0.093(5) 0.087(5) 0.103(5) 0.001(4) -0.011(5) -0.013(4)
C10 0.120(8) 0.096(8) 0.163(9) 0.019(7) -0.036(8) -0.028(7)
C11 0.120(8) 0.116(8) 0.177(10) -0.058(8) 0.046(8) -0.014(7)

loop_
_atom_type_symbol
_atom_type_description
_atom_type_scat_dispersion_real
_atom_type_scat_dispersion_imag
_atom_type_scat_source
Ti Ti 0.2776 0.4457 'International Tables Vol C Tables 4.2.6.8 and 6.1.1.4'
C C 0.0033 0.0016 'International Tables Vol C Tables 4.2.6.8 and 6.1.1.4'
H H 0.0000 0.0000 'International Tables Vol C Tables 4.2.6.8 and 6.1.1.4'
N N 0.0061 0.0033 'International Tables Vol C Tables 4.2.6.8 and 6.1.1.4'
O O 0.0106 0.0060 'International Tables Vol C Tables 4.2.6.8 and 6.1.1.4'

loop_
_geom_angle_atom_site_label_1
_geom_angle_atom_site_label_2
_geom_angle_atom_site_label_3
_geom_angle
_geom_angle_site_symmetry_1
_geom_angle_site_symmetry_3
O1 Ti1 O1 98.2(3) . 3_655
O1 Ti1 O4 90.7(2) . .
O1 Ti1 O4 169.6(2) 3_655 .
O1 Ti1 O4 169.6(2) . 3_655
O1 Ti1 O4 90.7(2) 3_655 3_655
O4 Ti1 O4 81.0(3) . 3_655
O1 Ti1 O2 90.8(2) . 3_655
O1 Ti1 O2 85.8(2) 3_655 3_655
O4 Ti1 O2 88.7(2) . 3_655
O4 Ti1 O2 95.27(19) 3_655 3_655
O1 Ti1 O2 85.8(2) . .
O1 Ti1 O2 90.8(2) 3_655 .
O4 Ti1 O2 95.27(19) . .
O4 Ti1 O2 88.7(2) 3_655 .
O2 Ti1 O2 174.7(3) 3_655 .
C2 C1 C3 121.0(6) . 5_665
O1 C2 C3 121.8(7) . .
O1 C2 C1 118.3(7) . .
C3 C2 C1 119.8(7) . .
C2 C3 C1 119.1(6) . 5_665
C2 C3 C4 122.7(8) . .
C1 C3 C4 118.2(8) 5_665 .
O3 C4 O2 121.8(7) . .
O3 C4 C3 119.4(8) . .
O2 C4 C3 118.8(8) . .
C2 O1 Ti1 128.0(5) . .
C4 O2 Ti1 133.5(5) . .
O4 C5 C5 115.1(4) . 3_655
O4 C5 C6 123.2(7) . .
C5 C5 C6 121.7(5) 3_655 .
C5 C6 C7 116.2(9) . .
C7 C7 C6 122.1(6) 3_655 .
C5 O4 Ti1 114.4(4) . .
C8 C9 N1 110.8(11) . .
C10 N1 C9 112.0(8) . .
N1 C10 C11 107.9(8) . .

loop_
_geom_bond_atom_site_label_1
_geom_bond_atom_site_label_2
_geom_bond_distance
_geom_bond_site_symmetry_2
Ti1 O1 1.916(5) .
Ti1 O1 1.916(5) 3_655
Ti1 O4 1.929(5) .
Ti1 O4 1.929(5) 3_655
Ti1 O2 1.980(5) 3_655
Ti1 O2 1.980(5) .
C1 C2 1.385(10) .
C1 C3 1.418(10) 5_665
C2 O1 1.360(8) .
C2 C3 1.383(9) .
C3 C1 1.418(10) 5_665
C3 C4 1.503(10) .
C4 O3 1.259(9) .
C4 O2 1.283(9) .
C5 O4 1.329(9) .
C5 C5 1.375(14) 3_655
C5 C6 1.378(11) .
C6 C7 1.403(14) .
C7 C7 1.33(2) 3_655
C8 C9 1.309(15) .
C9 N1 1.545(12) .
N1 C10 1.457(10) .
C10 C11 1.514(13) .
